data_4345939
loop_
_publ_author_name
'Reger, Daniel L.'
'Pascui, Andrea E.'
'Foley, Elizabeth A.'
'Smith, Mark D.'
'Jezierska, Julia'
'Wojciechowska, Agnieszka'
'Stoian, Sebastian A.'
'Ozarowski, Andrew'

_publ_section_title
;
 Dinuclear Metallacycles with Single M-X-M Bridges (X = Cl(-), Br(-); M =
 Fe(II), Co(II), Ni(II), Cu(II), Zn(II), Cd(II)): Strong Antiferromagnetic
 Superexchange Interactions.
;
_journal_name_full 'Inorganic chemistry'
_journal_paper_doi 10.1021/acs.inorgchem.6b02933
_journal_year 2017
_chemical_formula_moiety 'C56 H68 Cl Co2 N16, 3(Cl O4)'
_chemical_formula_sum 'C56 H68 Cl4 Co2 N16 O12'
_chemical_formula_weight 1416.92
_chemical_name_systematic
; 
 ? 
;
_space_group_IT_number 2
_symmetry_cell_setting triclinic
_symmetry_space_group_name_Hall '-P 1'
_symmetry_space_group_name_H-M 'P -1'
_atom_sites_solution_hydrogens geom
_atom_sites_solution_primary direct
_atom_sites_solution_secondary difmap
_audit_creation_method SHELXL-97
_cell_angle_alpha 92.5390(10)
_cell_angle_beta 99.0420(10)
_cell_angle_gamma 105.5620(10)
_cell_formula_units_Z 2
_cell_length_a 12.5738(6)
_cell_length_b 13.7181(6)
_cell_length_c 19.0076(9)
_cell_measurement_reflns_used 7701
_cell_measurement_temperature 100(2)
_cell_measurement_theta_max 26.444
_cell_measurement_theta_min 2.181
_cell_volume 3106.2(2)
_computing_cell_refinement 'SAINT-Plus Version 6.45 (Bruker, 2001)'
_computing_data_collection 'SMART Version 5.625 (Bruker, 2001)'
_computing_data_reduction 'SAINT-Plus Version 6.45 (Bruker, 2001)'
_computing_molecular_graphics various
_computing_publication_material 'SHELXTL Version 6.14 (Bruker, 2000)'
_computing_structure_refinement 'SHELXL-97 (Sheldrick, 1997)'
_computing_structure_solution 'SHELXS-97 (Sheldrick, 1990)'
_diffrn_ambient_temperature 100(2)
_diffrn_measured_fraction_theta_full 0.999
_diffrn_measured_fraction_theta_max 0.999
_diffrn_measurement_device_type 'Bruker SMART APEX CCD diffractometer'
_diffrn_measurement_method 'omega scans'
_diffrn_radiation_monochromator graphite
_diffrn_radiation_source 'fine-focus sealed tube'
_diffrn_radiation_type MoK\a
_diffrn_radiation_wavelength 0.71073
_diffrn_reflns_av_R_equivalents 0.0326
_diffrn_reflns_av_sigmaI/netI 0.0331
_diffrn_reflns_limit_h_max 15
_diffrn_reflns_limit_h_min -15
_diffrn_reflns_limit_k_max 17
_diffrn_reflns_limit_k_min -17
_diffrn_reflns_limit_l_max 23
_diffrn_reflns_limit_l_min -23
_diffrn_reflns_number 40061
_diffrn_reflns_theta_full 26.44
_diffrn_reflns_theta_max 26.44
_diffrn_reflns_theta_min 1.09
_exptl_absorpt_coefficient_mu 0.780
_exptl_absorpt_correction_T_max 1.0000
_exptl_absorpt_correction_T_min 0.8282
_exptl_absorpt_correction_type multi-scan
_exptl_absorpt_process_details 'SADABS Version 2.05 (Bruker, 2001)'
_exptl_crystal_colour purple
_exptl_crystal_density_diffrn 1.515
_exptl_crystal_density_method 'not measured'
_exptl_crystal_description prism
_exptl_crystal_F_000 1468
_exptl_crystal_size_max 0.44
_exptl_crystal_size_mid 0.40
_exptl_crystal_size_min 0.22
_refine_diff_density_max 0.595
_refine_diff_density_min -0.297
_refine_diff_density_rms 0.072
_refine_ls_extinction_method none
_refine_ls_goodness_of_fit_ref 1.049
_refine_ls_hydrogen_treatment constr
_refine_ls_matrix_type full
_refine_ls_number_parameters 827
_refine_ls_number_reflns 12795
_refine_ls_number_restraints 0
_refine_ls_restrained_S_all 1.049
_refine_ls_R_factor_all 0.0452
_refine_ls_R_factor_gt 0.0368
_refine_ls_shift/su_max 0.002
_refine_ls_shift/su_mean 0.000
_refine_ls_structure_factor_coef Fsqd
_refine_ls_weighting_details 'calc w=1/[\s^2^(Fo^2^)+(0.0518P)^2^+1.2899P] where P=(Fo^2^+2Fc^2^)/3'
_refine_ls_weighting_scheme calc
_refine_ls_wR_factor_gt 0.0937
_refine_ls_wR_factor_ref 0.0994
_reflns_number_gt 10767
_reflns_number_total 12795
_reflns_threshold_expression >2sigma(I)
_cod_data_source_file ic6b02933_si_001.cif
_cod_data_source_block 2_pa37lts_100K
_cod_depositor_comments
;
The following automatic conversions were performed:

'_symmetry_cell_setting' value 'Triclinic' changed to 'triclinic'
according to
/home/data/users/saulius/crontab/automatic-downloads/rss-feeds/ACS/lib/dictionaries/cif_core.dic
dictionary named 'cif_core.dic' version 2.4.2 from 2011-04-26.

Automatic conversion script
Id: cif_fix_values 4973 2017-02-22 13:04:09Z antanas 
;
_cod_database_code 4345939

loop_
_symmetry_equiv_pos_as_xyz
'x, y, z'
'-x, -y, -z'

loop_
_atom_site_label
_atom_site_type_symbol
_atom_site_fract_x
_atom_site_fract_y
_atom_site_fract_z
_atom_site_U_iso_or_equiv
_atom_site_adp_type
_atom_site_occupancy
_atom_site_symmetry_multiplicity
_atom_site_calc_flag
_atom_site_refinement_flags
Co1 Co 0.86903(2) 0.646800(19) 0.209855(13) 0.01578(7) Uani 1 1 d .
Co2 Co 0.66661(2) 0.854597(18) 0.298841(13) 0.01580(7) Uani 1 1 d .
Cl1 Cl 0.77178(4) 0.75275(3) 0.25651(3) 0.02648(12) Uani 1 1 d .
C1 C 0.83725(15) 0.48570(14) 0.33218(10) 0.0161(4) Uani 1 1 d .
H1 H 0.8297 0.4277 0.3629 0.019 Uiso 1 1 calc R
C2 C 0.61651(16) 0.70392(13) 0.42800(10) 0.0156(4) Uani 1 1 d .
H2 H 0.5847 0.6646 0.4666 0.019 Uiso 1 1 calc R
C3 C 0.91589(16) 0.78500(14) 0.07387(10) 0.0178(4) Uani 1 1 d .
H3 H 0.9462 0.8194 0.0330 0.021 Uiso 1 1 calc R
C4 C 0.70706(16) 1.01297(14) 0.17456(10) 0.0167(4) Uani 1 1 d .
H4 H 0.7173 1.0716 0.1444 0.020 Uiso 1 1 calc R
C11 C 1.01515(16) 0.44137(14) 0.31689(10) 0.0192(4) Uani 1 1 d .
C12 C 1.09502(17) 0.47492(15) 0.27540(10) 0.0206(4) Uani 1 1 d .
H12 H 1.1564 0.4485 0.2709 0.025 Uiso 1 1 calc R
C13 C 1.06880(16) 0.55541(15) 0.24094(10) 0.0184(4) Uani 1 1 d .
C14 C 1.00584(19) 0.36294(17) 0.36913(12) 0.0286(5) Uani 1 1 d .
H14A H 1.0087 0.3947 0.4169 0.043 Uiso 1 1 calc R
H14B H 1.0681 0.3324 0.3701 0.043 Uiso 1 1 calc R
H14C H 0.9345 0.3101 0.3548 0.043 Uiso 1 1 calc R
C15 C 1.13211(17) 0.61752(16) 0.19085(11) 0.0248(4) Uani 1 1 d .
H15A H 1.0797 0.6245 0.1487 0.037 Uiso 1 1 calc R
H15B H 1.1857 0.5840 0.1760 0.037 Uiso 1 1 calc R
H15C H 1.1726 0.6850 0.2149 0.037 Uiso 1 1 calc R
C21 C 0.65035(17) 0.37593(14) 0.26450(11) 0.0199(4) Uani 1 1 d .
C22 C 0.57703(17) 0.39249(15) 0.20793(11) 0.0228(4) Uani 1 1 d .
H22 H 0.5039 0.3501 0.1892 0.027 Uiso 1 1 calc R
C23 C 0.63131(16) 0.48445(15) 0.18317(11) 0.0197(4) Uani 1 1 d .
C24 C 0.63976(19) 0.28965(15) 0.31040(11) 0.0270(5) Uani 1 1 d .
H24A H 0.6997 0.2575 0.3064 0.041 Uiso 1 1 calc R
H24B H 0.5667 0.2397 0.2946 0.041 Uiso 1 1 calc R
H24C H 0.6459 0.3151 0.3603 0.041 Uiso 1 1 calc R
C25 C 0.59038(18) 0.53337(16) 0.11985(12) 0.0274(5) Uani 1 1 d .
H25A H 0.6212 0.6073 0.1286 0.041 Uiso 1 1 calc R
H25B H 0.5083 0.5157 0.1119 0.041 Uiso 1 1 calc R
H25C H 0.6148 0.5092 0.0775 0.041 Uiso 1 1 calc R
C31 C 0.61494(16) 0.85009(15) 0.51223(10) 0.0196(4) Uani 1 1 d .
C32 C 0.63917(18) 0.95352(15) 0.50835(11) 0.0245(4) Uani 1 1 d .
H32 H 0.6368 1.0026 0.5445 0.029 Uiso 1 1 calc R
C33 C 0.66780(17) 0.97270(15) 0.44134(11) 0.0227(4) Uani 1 1 d .
C34 C 0.58346(19) 0.78785(16) 0.57172(11) 0.0251(4) Uani 1 1 d .
H34A H 0.5117 0.7364 0.5551 0.038 Uiso 1 1 calc R
H34B H 0.5764 0.8318 0.6117 0.038 Uiso 1 1 calc R
H34C H 0.6416 0.7542 0.5875 0.038 Uiso 1 1 calc R
C35 C 0.6951(2) 1.07313(15) 0.41094(12) 0.0310(5) Uani 1 1 d .
H35A H 0.7767 1.1007 0.4166 0.046 Uiso 1 1 calc R
H35B H 0.6644 1.1201 0.4362 0.046 Uiso 1 1 calc R
H35C H 0.6622 1.0644 0.3600 0.046 Uiso 1 1 calc R
C41 C 0.45856(16) 0.57476(14) 0.34735(10) 0.0174(4) Uani 1 1 d .
C42 C 0.41186(16) 0.56903(14) 0.27639(10) 0.0189(4) Uani 1 1 d .
H42 H 0.3553 0.5135 0.2499 0.023 Uiso 1 1 calc R
C43 C 0.46351(16) 0.66052(14) 0.25070(10) 0.0182(4) Uani 1 1 d .
C44 C 0.43872(17) 0.49799(15) 0.40040(11) 0.0226(4) Uani 1 1 d .
H44A H 0.5089 0.4816 0.4180 0.034 Uiso 1 1 calc R
H44B H 0.3821 0.4362 0.3775 0.034 Uiso 1 1 calc R
H44C H 0.4122 0.5256 0.4406 0.034 Uiso 1 1 calc R
C45 C 0.44059(17) 0.69467(16) 0.17790(10) 0.0229(4) Uani 1 1 d .
H45A H 0.3987 0.7453 0.1794 0.034 Uiso 1 1 calc R
H45B H 0.3963 0.6363 0.1445 0.034 Uiso 1 1 calc R
H45C H 0.5117 0.7249 0.1620 0.034 Uiso 1 1 calc R
C51 C 0.90276(16) 0.63010(16) -0.00645(10) 0.0217(4) Uani 1 1 d .
C52 C 0.87332(17) 0.52727(16) 0.00099(11) 0.0243(4) Uani 1 1 d .
H52 H 0.8687 0.4744 -0.0343 0.029 Uiso 1 1 calc R
C53 C 0.85161(16) 0.51571(15) 0.07014(11) 0.0207(4) Uani 1 1 d .
C54 C 0.93684(19) 0.68745(18) -0.06775(11) 0.0293(5) Uani 1 1 d .
H54A H 0.8866 0.7298 -0.0810 0.044 Uiso 1 1 calc R
H54B H 0.9324 0.6395 -0.1086 0.044 Uiso 1 1 calc R
H54C H 1.0140 0.7308 -0.0539 0.044 Uiso 1 1 calc R
C55 C 0.82420(19) 0.41875(15) 0.10492(11) 0.0259(5) Uani 1 1 d .
H55A H 0.8621 0.4305 0.1550 0.039 Uiso 1 1 calc R
H55B H 0.8496 0.3677 0.0797 0.039 Uiso 1 1 calc R
H55C H 0.7429 0.3944 0.1029 0.039 Uiso 1 1 calc R
C61 C 1.08318(16) 0.91335(15) 0.14563(11) 0.0204(4) Uani 1 1 d .
C62 C 1.13016(17) 0.92772(15) 0.21694(11) 0.0221(4) Uani 1 1 d .
H62 H 1.1896 0.9838 0.2401 0.026 Uiso 1 1 calc R
C63 C 1.07332(16) 0.84362(15) 0.24878(11) 0.0201(4) Uani 1 1 d .
C64 C 1.10664(18) 0.97838(16) 0.08574(11) 0.0262(5) Uani 1 1 d .
H64A H 1.1191 0.9378 0.0457 0.039 Uiso 1 1 calc R
H64B H 1.1737 1.0352 0.1022 0.039 Uiso 1 1 calc R
H64C H 1.0425 1.0047 0.0700 0.039 Uiso 1 1 calc R
C65 C 1.09443(18) 0.81879(16) 0.32445(11) 0.0257(5) Uani 1 1 d .
H65A H 1.0227 0.7892 0.3398 0.039 Uiso 1 1 calc R
H65B H 1.1355 0.8809 0.3552 0.039 Uiso 1 1 calc R
H65C H 1.1389 0.7699 0.3280 0.039 Uiso 1 1 calc R
C71 C 0.52778(17) 1.05811(14) 0.18308(10) 0.0195(4) Uani 1 1 d .
C72 C 0.44443(17) 1.02562(15) 0.22202(11) 0.0209(4) Uani 1 1 d .
H72 H 0.3813 1.0510 0.2227 0.025 Uiso 1 1 calc R
C73 C 0.46974(16) 0.94765(15) 0.26072(11) 0.0200(4) Uani 1 1 d .
C74 C 0.54025(19) 1.13453(16) 0.12934(12) 0.0285(5) Uani 1 1 d .
H74A H 0.6113 1.1875 0.1443 0.043 Uiso 1 1 calc R
H74B H 0.4778 1.1652 0.1258 0.043 Uiso 1 1 calc R
H74C H 0.5399 1.1011 0.0826 0.043 Uiso 1 1 calc R
C75 C 0.40343(18) 0.88832(17) 0.31100(12) 0.0264(5) Uani 1 1 d .
H75A H 0.3669 0.8189 0.2891 0.040 Uiso 1 1 calc R
H75B H 0.3463 0.9208 0.3213 0.040 Uiso 1 1 calc R
H75C H 0.4535 0.8862 0.3556 0.040 Uiso 1 1 calc R
C81 C 0.89538(18) 1.11824(15) 0.24240(11) 0.0254(5) Uani 1 1 d .
C82 C 0.96406(18) 1.10453(16) 0.30233(11) 0.0260(5) Uani 1 1 d .
H82 H 1.0375 1.1460 0.3214 0.031 Uiso 1 1 calc R
C83 C 0.90479(17) 1.01762(15) 0.32984(10) 0.0203(4) Uani 1 1 d .
C84 C 0.9118(2) 1.19926(19) 0.19179(14) 0.0427(7) Uani 1 1 d .
H84A H 0.9105 1.1688 0.1439 0.064 Uiso 1 1 calc R
H84B H 0.9843 1.2498 0.2083 0.064 Uiso 1 1 calc R
H84C H 0.8515 1.2324 0.1900 0.064 Uiso 1 1 calc R
C85 C 0.94044(18) 0.97277(16) 0.39670(11) 0.0282(5) Uani 1 1 d .
H85A H 0.9083 0.9962 0.4357 0.042 Uiso 1 1 calc R
H85B H 1.0224 0.9942 0.4093 0.042 Uiso 1 1 calc R
H85C H 0.9140 0.8985 0.3889 0.042 Uiso 1 1 calc R
C86 C 0.83408(16) 0.57808(13) 0.37865(10) 0.0153(4) Uani 1 1 d .
C87 C 0.93136(16) 0.63597(14) 0.42311(10) 0.0169(4) Uani 1 1 d .
H87 H 1.0005 0.6205 0.4225 0.020 Uiso 1 1 calc R
C88 C 0.92670(16) 0.71627(14) 0.46825(10) 0.0183(4) Uani 1 1 d .
H88 H 0.9931 0.7560 0.4986 0.022 Uiso 1 1 calc R
C89 C 0.82594(16) 0.73925(14) 0.46959(10) 0.0173(4) Uani 1 1 d .
H89 H 0.8234 0.7940 0.5011 0.021 Uiso 1 1 calc R
C90 C 0.72865(16) 0.68189(14) 0.42471(10) 0.0154(4) Uani 1 1 d .
C91 C 0.73286(16) 0.60051(14) 0.37990(10) 0.0156(4) Uani 1 1 d .
H91 H 0.6664 0.5601 0.3501 0.019 Uiso 1 1 calc R
C92 C 0.80740(16) 0.81331(14) 0.07832(10) 0.0164(4) Uani 1 1 d .
C93 C 0.70962(16) 0.76167(14) 0.03163(10) 0.0187(4) Uani 1 1 d .
H93 H 0.7101 0.7075 -0.0012 0.022 Uiso 1 1 calc R
C94 C 0.61149(16) 0.78902(15) 0.03284(10) 0.0192(4) Uani 1 1 d .
H94 H 0.5447 0.7532 0.0012 0.023 Uiso 1 1 calc R
C95 C 0.61033(16) 0.86853(14) 0.08009(10) 0.0180(4) Uani 1 1 d .
H95 H 0.5430 0.8872 0.0806 0.022 Uiso 1 1 calc R
C96 C 0.70791(16) 0.92097(14) 0.12686(10) 0.0155(4) Uani 1 1 d .
C97 C 0.80673(16) 0.89371(14) 0.12533(10) 0.0164(4) Uani 1 1 d .
H97 H 0.8738 0.9302 0.1565 0.020 Uiso 1 1 calc R
N11 N 0.97453(13) 0.57074(12) 0.25940(8) 0.0172(3) Uani 1 1 d .
N12 N 0.94251(13) 0.49922(11) 0.30605(8) 0.0159(3) Uani 1 1 d .
N21 N 0.73281(13) 0.52381(12) 0.22249(8) 0.0171(3) Uani 1 1 d .
N22 N 0.74405(13) 0.45592(11) 0.27216(8) 0.0162(3) Uani 1 1 d .
N31 N 0.66311(14) 0.88512(12) 0.40470(8) 0.0187(3) Uani 1 1 d .
N32 N 0.62829(13) 0.81013(11) 0.44863(8) 0.0158(3) Uani 1 1 d .
N41 N 0.54076(13) 0.72067(12) 0.30273(8) 0.0164(3) Uani 1 1 d .
N42 N 0.53475(13) 0.66789(11) 0.36235(8) 0.0156(3) Uani 1 1 d .
N51 N 0.86395(14) 0.60723(12) 0.10453(8) 0.0183(3) Uani 1 1 d .
N52 N 0.89765(13) 0.67668(12) 0.05676(8) 0.0185(3) Uani 1 1 d .
N61 N 0.99322(13) 0.78045(12) 0.20015(8) 0.0175(3) Uani 1 1 d .
N62 N 1.00181(13) 0.82337(12) 0.13685(8) 0.0173(3) Uani 1 1 d .
N71 N 0.56592(14) 0.93296(12) 0.24663(9) 0.0185(3) Uani 1 1 d .
N72 N 0.60101(13) 1.00235(11) 0.19917(8) 0.0164(3) Uani 1 1 d .
N81 N 0.80427(13) 0.97802(12) 0.28891(8) 0.0174(3) Uani 1 1 d .
N82 N 0.79903(13) 1.04112(12) 0.23533(8) 0.0175(3) Uani 1 1 d .
Cl11 Cl 0.74145(4) 0.34003(4) 0.51859(3) 0.02812(12) Uani 1 1 d .
O11 O 0.66937(16) 0.24780(14) 0.53652(10) 0.0472(5) Uani 1 1 d .
O12 O 0.80497(16) 0.39958(17) 0.58258(10) 0.0569(6) Uani 1 1 d .
O13 O 0.81533(13) 0.31661(12) 0.47396(8) 0.0342(4) Uani 1 1 d .
O14 O 0.67251(15) 0.39532(13) 0.47891(9) 0.0423(4) Uani 1 1 d .
Cl21 Cl 0.27645(4) 0.81156(4) 0.02764(3) 0.02293(11) Uani 1 1 d .
O21 O 0.34781(13) 0.75031(12) 0.01155(9) 0.0338(4) Uani 1 1 d .
O22 O 0.17945(14) 0.74896(14) 0.05120(10) 0.0415(4) Uani 1 1 d .
O23 O 0.23804(15) 0.85377(14) -0.03585(9) 0.0409(4) Uani 1 1 d .
O24 O 0.33662(15) 0.89003(14) 0.08223(10) 0.0497(5) Uani 1 1 d .
Cl31 Cl 0.25665(4) 0.25407(4) 0.23503(3) 0.02872(13) Uani 1 1 d .
O31 O 0.28307(15) 0.33919(13) 0.19341(10) 0.0478(5) Uani 1 1 d .
O32 O 0.16417(18) 0.17630(13) 0.19466(10) 0.0571(6) Uani 1 1 d .
O33 O 0.35199(17) 0.21721(16) 0.25259(10) 0.0537(5) Uani 1 1 d .
O34 O 0.22401(15) 0.28480(14) 0.29986(10) 0.0469(5) Uani 1 1 d .

loop_
_atom_site_aniso_label
_atom_site_aniso_U_11
_atom_site_aniso_U_22
_atom_site_aniso_U_33
_atom_site_aniso_U_23
_atom_site_aniso_U_13
_atom_site_aniso_U_12
Co1 0.01671(14) 0.01666(13) 0.01517(14) 0.00380(10) 0.00417(10) 0.00555(10)
Co2 0.01808(14) 0.01454(13) 0.01553(14) 0.00420(10) 0.00466(10) 0.00438(10)
Cl1 0.0328(3) 0.0200(2) 0.0353(3) 0.0104(2) 0.0209(2) 0.0124(2)
C1 0.0157(9) 0.0164(9) 0.0169(9) 0.0035(7) 0.0040(7) 0.0050(7)
C2 0.0190(10) 0.0139(9) 0.0144(9) 0.0033(7) 0.0032(7) 0.0050(7)
C3 0.0181(10) 0.0214(10) 0.0161(9) 0.0052(8) 0.0049(8) 0.0073(8)
C4 0.0180(10) 0.0165(9) 0.0163(9) 0.0046(7) 0.0040(8) 0.0046(7)
C11 0.0204(10) 0.0192(10) 0.0193(10) 0.0003(8) 0.0021(8) 0.0087(8)
C12 0.0201(10) 0.0236(10) 0.0202(10) 0.0008(8) 0.0039(8) 0.0099(8)
C13 0.0159(9) 0.0229(10) 0.0163(9) 0.0010(8) 0.0024(8) 0.0057(8)
C14 0.0339(12) 0.0305(12) 0.0312(12) 0.0125(9) 0.0117(10) 0.0203(10)
C15 0.0202(10) 0.0322(11) 0.0261(11) 0.0080(9) 0.0101(9) 0.0099(9)
C21 0.0201(10) 0.0178(9) 0.0201(10) -0.0012(8) 0.0056(8) 0.0018(8)
C22 0.0191(10) 0.0222(10) 0.0246(11) 0.0005(8) 0.0021(8) 0.0024(8)
C23 0.0181(10) 0.0214(10) 0.0208(10) 0.0018(8) 0.0032(8) 0.0078(8)
C24 0.0298(12) 0.0214(10) 0.0247(11) 0.0063(9) 0.0030(9) -0.0014(9)
C25 0.0230(11) 0.0294(11) 0.0282(12) 0.0075(9) -0.0022(9) 0.0076(9)
C31 0.0205(10) 0.0242(10) 0.0157(9) 0.0015(8) 0.0042(8) 0.0083(8)
C32 0.0312(12) 0.0229(10) 0.0207(10) -0.0024(8) 0.0058(9) 0.0098(9)
C33 0.0264(11) 0.0180(10) 0.0240(11) 0.0006(8) 0.0045(9) 0.0069(8)
C34 0.0309(12) 0.0265(11) 0.0186(10) 0.0028(8) 0.0093(9) 0.0064(9)
C35 0.0472(14) 0.0155(10) 0.0302(12) 0.0016(9) 0.0103(11) 0.0069(10)
C41 0.0149(9) 0.0154(9) 0.0229(10) 0.0035(8) 0.0053(8) 0.0046(7)
C42 0.0157(9) 0.0193(10) 0.0207(10) 0.0016(8) 0.0029(8) 0.0035(8)
C43 0.0152(9) 0.0214(10) 0.0192(10) 0.0022(8) 0.0042(8) 0.0060(8)
C44 0.0224(10) 0.0186(10) 0.0249(11) 0.0068(8) 0.0043(8) 0.0019(8)
C45 0.0225(10) 0.0253(10) 0.0179(10) 0.0039(8) 0.0020(8) 0.0024(8)
C51 0.0160(10) 0.0345(11) 0.0166(10) 0.0011(8) 0.0023(8) 0.0111(8)
C52 0.0242(11) 0.0295(11) 0.0209(10) -0.0040(8) 0.0037(9) 0.0119(9)
C53 0.0183(10) 0.0233(10) 0.0214(10) 0.0005(8) 0.0015(8) 0.0087(8)
C54 0.0289(12) 0.0435(13) 0.0166(10) 0.0022(9) 0.0062(9) 0.0108(10)
C55 0.0316(12) 0.0210(10) 0.0255(11) -0.0022(8) 0.0033(9) 0.0095(9)
C61 0.0154(9) 0.0210(10) 0.0270(11) 0.0070(8) 0.0076(8) 0.0056(8)
C62 0.0171(10) 0.0240(10) 0.0237(11) 0.0045(8) 0.0038(8) 0.0029(8)
C63 0.0164(10) 0.0222(10) 0.0231(10) 0.0032(8) 0.0060(8) 0.0060(8)
C64 0.0254(11) 0.0247(11) 0.0286(11) 0.0105(9) 0.0076(9) 0.0039(9)
C65 0.0257(11) 0.0296(11) 0.0175(10) 0.0038(8) 0.0018(9) 0.0010(9)
C71 0.0235(10) 0.0161(9) 0.0193(10) -0.0016(8) 0.0014(8) 0.0080(8)
C72 0.0209(10) 0.0210(10) 0.0216(10) -0.0014(8) 0.0014(8) 0.0090(8)
C73 0.0194(10) 0.0202(10) 0.0204(10) -0.0010(8) 0.0039(8) 0.0056(8)
C74 0.0365(13) 0.0263(11) 0.0290(12) 0.0100(9) 0.0079(10) 0.0167(10)
C75 0.0234(11) 0.0318(12) 0.0290(12) 0.0076(9) 0.0121(9) 0.0110(9)
C81 0.0272(11) 0.0219(10) 0.0215(11) 0.0057(8) 0.0047(9) -0.0033(9)
C82 0.0237(11) 0.0246(11) 0.0231(11) 0.0032(8) 0.0015(9) -0.0029(9)
C83 0.0217(10) 0.0193(10) 0.0183(10) 0.0021(8) 0.0024(8) 0.0038(8)
C84 0.0390(14) 0.0369(14) 0.0353(14) 0.0201(11) -0.0035(11) -0.0149(11)
C85 0.0266(11) 0.0286(11) 0.0256(11) 0.0091(9) -0.0018(9) 0.0040(9)
C86 0.0195(10) 0.0149(9) 0.0130(9) 0.0053(7) 0.0049(7) 0.0052(7)
C87 0.0165(9) 0.0190(9) 0.0170(9) 0.0070(7) 0.0042(8) 0.0063(8)
C88 0.0185(10) 0.0192(9) 0.0151(9) 0.0047(7) 0.0002(8) 0.0028(8)
C89 0.0229(10) 0.0146(9) 0.0142(9) 0.0040(7) 0.0025(8) 0.0049(8)
C90 0.0182(9) 0.0157(9) 0.0137(9) 0.0060(7) 0.0040(7) 0.0055(7)
C91 0.0162(9) 0.0150(9) 0.0146(9) 0.0042(7) 0.0029(7) 0.0022(7)
C92 0.0174(9) 0.0195(9) 0.0150(9) 0.0083(7) 0.0052(7) 0.0074(8)
C93 0.0218(10) 0.0185(9) 0.0163(9) 0.0023(7) 0.0042(8) 0.0059(8)
C94 0.0179(10) 0.0217(10) 0.0166(9) 0.0024(8) -0.0005(8) 0.0051(8)
C95 0.0162(9) 0.0204(10) 0.0189(10) 0.0063(8) 0.0032(8) 0.0069(8)
C96 0.0192(10) 0.0147(9) 0.0129(9) 0.0055(7) 0.0041(7) 0.0037(7)
C97 0.0156(9) 0.0184(9) 0.0143(9) 0.0055(7) 0.0025(7) 0.0027(7)
N11 0.0171(8) 0.0182(8) 0.0176(8) 0.0048(6) 0.0058(7) 0.0049(6)
N12 0.0173(8) 0.0154(8) 0.0167(8) 0.0039(6) 0.0051(6) 0.0058(6)
N21 0.0191(8) 0.0160(8) 0.0171(8) 0.0034(6) 0.0033(7) 0.0061(6)
N22 0.0182(8) 0.0158(8) 0.0149(8) 0.0026(6) 0.0036(6) 0.0046(6)
N31 0.0240(9) 0.0151(8) 0.0181(8) 0.0040(6) 0.0060(7) 0.0053(7)
N32 0.0183(8) 0.0151(8) 0.0149(8) 0.0031(6) 0.0051(6) 0.0049(6)
N41 0.0174(8) 0.0190(8) 0.0144(8) 0.0058(6) 0.0051(6) 0.0058(6)
N42 0.0175(8) 0.0146(8) 0.0152(8) 0.0039(6) 0.0033(6) 0.0047(6)
N51 0.0198(8) 0.0195(8) 0.0178(8) 0.0048(6) 0.0053(7) 0.0080(7)
N52 0.0184(8) 0.0234(8) 0.0167(8) 0.0044(7) 0.0054(7) 0.0091(7)
N61 0.0171(8) 0.0219(8) 0.0154(8) 0.0054(6) 0.0055(6) 0.0063(7)
N62 0.0154(8) 0.0206(8) 0.0172(8) 0.0066(6) 0.0043(6) 0.0057(6)
N71 0.0194(8) 0.0194(8) 0.0184(8) 0.0062(6) 0.0069(7) 0.0058(7)
N72 0.0202(8) 0.0146(8) 0.0155(8) 0.0038(6) 0.0048(7) 0.0054(6)
N81 0.0209(8) 0.0157(8) 0.0160(8) 0.0061(6) 0.0039(7) 0.0046(7)
N82 0.0204(8) 0.0154(8) 0.0147(8) 0.0037(6) 0.0027(7) 0.0017(6)
Cl11 0.0217(3) 0.0384(3) 0.0232(3) -0.0080(2) 0.0002(2) 0.0104(2)
O11 0.0462(11) 0.0550(12) 0.0423(11) 0.0114(9) 0.0184(9) 0.0103(9)
O12 0.0393(11) 0.0831(15) 0.0419(11) -0.0360(10) -0.0120(9) 0.0236(10)
O13 0.0244(8) 0.0439(10) 0.0341(9) -0.0074(7) 0.0066(7) 0.0101(7)
O14 0.0438(10) 0.0454(10) 0.0418(10) -0.0026(8) -0.0012(8) 0.0253(9)
Cl21 0.0189(2) 0.0309(3) 0.0177(2) -0.00039(19) 0.00081(19) 0.0065(2)
O21 0.0244(8) 0.0421(9) 0.0358(9) -0.0061(7) 0.0024(7) 0.0139(7)
O22 0.0346(10) 0.0495(11) 0.0459(11) 0.0145(8) 0.0210(8) 0.0115(8)
O23 0.0411(10) 0.0562(11) 0.0309(9) 0.0187(8) 0.0068(8) 0.0202(9)
O24 0.0369(10) 0.0535(11) 0.0507(11) -0.0285(9) -0.0148(9) 0.0172(9)
Cl31 0.0291(3) 0.0189(2) 0.0357(3) 0.0005(2) -0.0029(2) 0.0076(2)
O31 0.0435(11) 0.0297(9) 0.0601(12) 0.0139(8) -0.0085(9) 0.0017(8)
O32 0.0687(14) 0.0318(10) 0.0485(12) 0.0007(8) -0.0071(10) -0.0134(9)
O33 0.0588(12) 0.0754(14) 0.0507(12) 0.0204(10) 0.0181(10) 0.0518(11)
O34 0.0388(10) 0.0506(11) 0.0554(12) -0.0102(9) 0.0078(9) 0.0219(9)

loop_
_atom_type_symbol
_atom_type_description
_atom_type_scat_dispersion_real
_atom_type_scat_dispersion_imag
_atom_type_scat_source
C C 0.0033 0.0016 'International Tables Vol C Tables 4.2.6.8 and 6.1.1.4'
H H 0.0000 0.0000 'International Tables Vol C Tables 4.2.6.8 and 6.1.1.4'
N N 0.0061 0.0033 'International Tables Vol C Tables 4.2.6.8 and 6.1.1.4'
O O 0.0106 0.0060 'International Tables Vol C Tables 4.2.6.8 and 6.1.1.4'
Cl Cl 0.1484 0.1585 'International Tables Vol C Tables 4.2.6.8 and 6.1.1.4'
Co Co 0.3494 0.9721 'International Tables Vol C Tables 4.2.6.8 and 6.1.1.4'

loop_
_geom_angle_atom_site_label_1
_geom_angle_atom_site_label_2
_geom_angle_atom_site_label_3
_geom_angle
N51 Co1 N11 102.09(6)
N51 Co1 N61 87.58(6)
N11 Co1 N61 96.80(6)
N51 Co1 N21 95.53(6)
N11 Co1 N21 88.40(6)
N61 Co1 N21 173.27(6)
N51 Co1 Cl1 126.55(5)
N11 Co1 Cl1 131.35(5)
N61 Co1 Cl1 86.87(5)
N21 Co1 Cl1 86.49(4)
N71 Co2 N31 104.12(6)
N71 Co2 N41 97.11(6)
N31 Co2 N41 86.40(6)
N71 Co2 N81 87.24(6)
N31 Co2 N81 98.22(6)
N41 Co2 N81 172.73(6)
N71 Co2 Cl1 131.73(5)
N31 Co2 Cl1 124.13(5)
N41 Co2 Cl1 87.71(5)
N81 Co2 Cl1 85.05(5)
Co1 Cl1 Co2 177.14(3)
N12 C1 N22 109.59(15)
N12 C1 C86 113.11(15)
N22 C1 C86 112.46(15)
N12 C1 H1 107.1
N22 C1 H1 107.1
C86 C1 H1 107.1
N32 C2 N42 110.97(14)
N32 C2 C90 113.07(15)
N42 C2 C90 112.96(15)
N32 C2 H2 106.4
N42 C2 H2 106.4
C90 C2 H2 106.4
N62 C3 N52 111.41(15)
N62 C3 C92 113.02(16)
N52 C3 C92 112.95(16)
N62 C3 H3 106.3
N52 C3 H3 106.3
C92 C3 H3 106.3
N72 C4 N82 109.81(15)
N72 C4 C96 113.27(15)
N82 C4 C96 113.60(15)
N72 C4 H4 106.5
N82 C4 H4 106.5
C96 C4 H4 106.5
N12 C11 C12 106.83(16)
N12 C11 C14 122.73(18)
C12 C11 C14 130.32(18)
C11 C12 C13 106.76(17)
C11 C12 H12 126.6
C13 C12 H12 126.6
N11 C13 C12 110.07(17)
N11 C13 C15 123.07(17)
C12 C13 C15 126.86(18)
C11 C14 H14A 109.5
C11 C14 H14B 109.5
H14A C14 H14B 109.5
C11 C14 H14C 109.5
H14A C14 H14C 109.5
H14B C14 H14C 109.5
C13 C15 H15A 109.5
C13 C15 H15B 109.5
H15A C15 H15B 109.5
C13 C15 H15C 109.5
H15A C15 H15C 109.5
H15B C15 H15C 109.5
N22 C21 C22 106.28(17)
N22 C21 C24 123.12(17)
C22 C21 C24 130.58(19)
C21 C22 C23 106.47(18)
C21 C22 H22 126.8
C23 C22 H22 126.8
N21 C23 C22 110.46(17)
N21 C23 C25 121.59(18)
C22 C23 C25 127.86(18)
C21 C24 H24A 109.5
C21 C24 H24B 109.5
H24A C24 H24B 109.5
C21 C24 H24C 109.5
H24A C24 H24C 109.5
H24B C24 H24C 109.5
C23 C25 H25A 109.5
C23 C25 H25B 109.5
H25A C25 H25B 109.5
C23 C25 H25C 109.5
H25A C25 H25C 109.5
H25B C25 H25C 109.5
N32 C31 C32 106.23(17)
N32 C31 C34 123.30(17)
C32 C31 C34 130.45(18)
C31 C32 C33 107.10(18)
C31 C32 H32 126.4
C33 C32 H32 126.4
N31 C33 C32 109.89(17)
N31 C33 C35 123.12(19)
C32 C33 C35 126.93(19)
C31 C34 H34A 109.5
C31 C34 H34B 109.5
H34A C34 H34B 109.5
C31 C34 H34C 109.5
H34A C34 H34C 109.5
H34B C34 H34C 109.5
C33 C35 H35A 109.5
C33 C35 H35B 109.5
H35A C35 H35B 109.5
C33 C35 H35C 109.5
H35A C35 H35C 109.5
H35B C35 H35C 109.5
N42 C41 C42 106.10(16)
N42 C41 C44 123.67(17)
C42 C41 C44 130.19(18)
C41 C42 C43 106.84(17)
C41 C42 H42 126.6
C43 C42 H42 126.6
N41 C43 C42 110.27(17)
N41 C43 C45 121.16(17)
C42 C43 C45 128.56(18)
C41 C44 H44A 109.5
C41 C44 H44B 109.5
H44A C44 H44B 109.5
C41 C44 H44C 109.5
H44A C44 H44C 109.5
H44B C44 H44C 109.5
C43 C45 H45A 109.5
C43 C45 H45B 109.5
H45A C45 H45B 109.5
C43 C45 H45C 109.5
H45A C45 H45C 109.5
H45B C45 H45C 109.5
N52 C51 C52 106.37(18)
N52 C51 C54 122.58(19)
C52 C51 C54 131.04(19)
C51 C52 C53 106.88(18)
C51 C52 H52 126.6
C53 C52 H52 126.6
N51 C53 C52 110.07(18)
N51 C53 C55 123.09(18)
C52 C53 C55 126.77(18)
C51 C54 H54A 109.5
C51 C54 H54B 109.5
H54A C54 H54B 109.5
C51 C54 H54C 109.5
H54A C54 H54C 109.5
H54B C54 H54C 109.5
C53 C55 H55A 109.5
C53 C55 H55B 109.5
H55A C55 H55B 109.5
C53 C55 H55C 109.5
H55A C55 H55C 109.5
H55B C55 H55C 109.5
N62 C61 C62 106.02(17)
N62 C61 C64 122.82(18)
C62 C61 C64 131.14(19)
C61 C62 C63 106.65(18)
C61 C62 H62 126.7
C63 C62 H62 126.7
N61 C63 C62 110.30(17)
N61 C63 C65 120.89(17)
C62 C63 C65 128.78(18)
C61 C64 H64A 109.5
C61 C64 H64B 109.5
H64A C64 H64B 109.5
C61 C64 H64C 109.5
H64A C64 H64C 109.5
H64B C64 H64C 109.5
C63 C65 H65A 109.5
C63 C65 H65B 109.5
H65A C65 H65B 109.5
C63 C65 H65C 109.5
H65A C65 H65C 109.5
H65B C65 H65C 109.5
N72 C71 C72 106.57(17)
N72 C71 C74 123.15(18)
C72 C71 C74 130.20(18)
C71 C72 C73 106.97(17)
C71 C72 H72 126.5
C73 C72 H72 126.5
N71 C73 C72 109.71(17)
N71 C73 C75 123.28(17)
C72 C73 C75 127.01(18)
C71 C74 H74A 109.5
C71 C74 H74B 109.5
H74A C74 H74B 109.5
C71 C74 H74C 109.5
H74A C74 H74C 109.5
H74B C74 H74C 109.5
C73 C75 H75A 109.5
C73 C75 H75B 109.5
H75A C75 H75B 109.5
C73 C75 H75C 109.5
H75A C75 H75C 109.5
H75B C75 H75C 109.5
N82 C81 C82 106.48(17)
N82 C81 C84 122.51(19)
C82 C81 C84 131.0(2)
C81 C82 C83 106.46(18)
C81 C82 H82 126.8
C83 C82 H82 126.8
N81 C83 C82 110.53(17)
N81 C83 C85 121.67(17)
C82 C83 C85 127.75(19)
C81 C84 H84A 109.5
C81 C84 H84B 109.5
H84A C84 H84B 109.5
C81 C84 H84C 109.5
H84A C84 H84C 109.5
H84B C84 H84C 109.5
C83 C85 H85A 109.5
C83 C85 H85B 109.5
H85A C85 H85B 109.5
C83 C85 H85C 109.5
H85A C85 H85C 109.5
H85B C85 H85C 109.5
C91 C86 C87 120.10(17)
C91 C86 C1 120.01(17)
C87 C86 C1 119.76(16)
C88 C87 C86 119.55(17)
C88 C87 H87 120.2
C86 C87 H87 120.2
C87 C88 C89 120.64(18)
C87 C88 H88 119.7
C89 C88 H88 119.7
C88 C89 C90 119.89(18)
C88 C89 H89 120.1
C90 C89 H89 120.1
C91 C90 C89 119.57(17)
C91 C90 C2 120.09(17)
C89 C90 C2 120.22(17)
C86 C91 C90 120.24(17)
C86 C91 H91 119.9
C90 C91 H91 119.9
C97 C92 C93 119.71(17)
C97 C92 C3 120.90(17)
C93 C92 C3 119.27(17)
C94 C93 C92 120.14(18)
C94 C93 H93 119.9
C92 C93 H93 119.9
C93 C94 C95 120.27(18)
C93 C94 H94 119.9
C95 C94 H94 119.9
C94 C95 C96 120.02(18)
C94 C95 H95 120.0
C96 C95 H95 120.0
C95 C96 C97 119.65(17)
C95 C96 C4 119.18(17)
C97 C96 C4 120.97(17)
C92 C97 C96 120.20(18)
C92 C97 H97 119.9
C96 C97 H97 119.9
C13 N11 N12 105.19(15)
C13 N11 Co1 129.51(13)
N12 N11 Co1 122.74(12)
C11 N12 N11 111.14(15)
C11 N12 C1 127.51(16)
N11 N12 C1 121.07(14)
C23 N21 N22 105.35(15)
C23 N21 Co1 132.22(13)
N22 N21 Co1 121.68(12)
C21 N22 N21 111.44(15)
C21 N22 C1 128.15(16)
N21 N22 C1 119.01(15)
C33 N31 N32 105.52(16)
C33 N31 Co2 130.19(13)
N32 N31 Co2 122.79(12)
C31 N32 N31 111.22(15)
C31 N32 C2 126.93(16)
N31 N32 C2 121.71(15)
C43 N41 N42 105.26(15)
C43 N41 Co2 130.95(13)
N42 N41 Co2 123.06(12)
C41 N42 N41 111.47(15)
C41 N42 C2 126.48(15)
N41 N42 C2 121.13(15)
C53 N51 N52 105.24(15)
C53 N51 Co1 130.20(13)
N52 N51 Co1 123.28(12)
C51 N52 N51 111.39(16)
C51 N52 C3 126.91(16)
N51 N52 C3 121.54(15)
C63 N61 N62 105.22(15)
C63 N61 Co1 131.63(13)
N62 N61 Co1 123.08(12)
C61 N62 N61 111.78(16)
C61 N62 C3 126.07(16)
N61 N62 C3 120.81(15)
C73 N71 N72 105.45(15)
C73 N71 Co2 129.91(13)
N72 N71 Co2 123.01(12)
C71 N72 N71 111.29(16)
C71 N72 C4 127.37(16)
N71 N72 C4 121.28(15)
C83 N81 N82 105.35(15)
C83 N81 Co2 132.55(13)
N82 N81 Co2 121.94(12)
C81 N82 N81 111.19(15)
C81 N82 C4 127.61(16)
N81 N82 C4 120.39(15)
O12 Cl11 O11 109.58(13)
O12 Cl11 O13 110.22(10)
O11 Cl11 O13 109.84(11)
O12 Cl11 O14 110.26(11)
O11 Cl11 O14 108.41(11)
O13 Cl11 O14 108.50(10)
O24 Cl21 O23 110.65(12)
O24 Cl21 O22 109.76(12)
O23 Cl21 O22 107.65(10)
O24 Cl21 O21 109.64(10)
O23 Cl21 O21 109.51(10)
O22 Cl21 O21 109.60(10)
O33 Cl31 O31 109.80(12)
O33 Cl31 O32 110.70(13)
O31 Cl31 O32 108.93(11)
O33 Cl31 O34 109.26(12)
O31 Cl31 O34 109.61(12)
O32 Cl31 O34 108.51(13)

loop_
_geom_bond_atom_site_label_1
_geom_bond_atom_site_label_2
_geom_bond_distance
Co1 N51 2.0376(16)
Co1 N11 2.0426(15)
Co1 N61 2.1020(16)
Co1 N21 2.1102(16)
Co1 Cl1 2.3610(5)
Co2 N71 2.0429(16)
Co2 N31 2.0466(16)
Co2 N41 2.0914(16)
Co2 N81 2.1112(16)
Co2 Cl1 2.3610(5)
C1 N12 1.455(2)
C1 N22 1.457(2)
C1 C86 1.525(3)
C1 H1 1.0000
C2 N32 1.454(2)
C2 N42 1.459(2)
C2 C90 1.529(3)
C2 H2 1.0000
C3 N62 1.452(2)
C3 N52 1.455(2)
C3 C92 1.529(3)
C3 H3 1.0000
C4 N72 1.455(2)
C4 N82 1.457(2)
C4 C96 1.525(3)
C4 H4 1.0000
C11 N12 1.360(2)
C11 C12 1.369(3)
C11 C14 1.490(3)
C12 C13 1.396(3)
C12 H12 0.9500
C13 N11 1.353(2)
C13 C15 1.487(3)
C14 H14A 0.9800
C14 H14B 0.9800
C14 H14C 0.9800
C15 H15A 0.9800
C15 H15B 0.9800
C15 H15C 0.9800
C21 N22 1.361(2)
C21 C22 1.371(3)
C21 C24 1.491(3)
C22 C23 1.404(3)
C22 H22 0.9500
C23 N21 1.332(2)
C23 C25 1.492(3)
C24 H24A 0.9800
C24 H24B 0.9800
C24 H24C 0.9800
C25 H25A 0.9800
C25 H25B 0.9800
C25 H25C 0.9800
C31 N32 1.358(2)
C31 C32 1.377(3)
C31 C34 1.486(3)
C32 C33 1.394(3)
C32 H32 0.9500
C33 N31 1.344(2)
C33 C35 1.493(3)
C34 H34A 0.9800
C34 H34B 0.9800
C34 H34C 0.9800
C35 H35A 0.9800
C35 H35B 0.9800
C35 H35C 0.9800
C41 N42 1.362(2)
C41 C42 1.374(3)
C41 C44 1.490(3)
C42 C43 1.397(3)
C42 H42 0.9500
C43 N41 1.341(2)
C43 C45 1.491(3)
C44 H44A 0.9800
C44 H44B 0.9800
C44 H44C 0.9800
C45 H45A 0.9800
C45 H45B 0.9800
C45 H45C 0.9800
C51 N52 1.354(3)
C51 C52 1.379(3)
C51 C54 1.489(3)
C52 C53 1.391(3)
C52 H52 0.9500
C53 N51 1.348(2)
C53 C55 1.493(3)
C54 H54A 0.9800
C54 H54B 0.9800
C54 H54C 0.9800
C55 H55A 0.9800
C55 H55B 0.9800
C55 H55C 0.9800
C61 N62 1.360(2)
C61 C62 1.374(3)
C61 C64 1.494(3)
C62 C63 1.401(3)
C62 H62 0.9500
C63 N61 1.337(3)
C63 C65 1.492(3)
C64 H64A 0.9800
C64 H64B 0.9800
C64 H64C 0.9800
C65 H65A 0.9800
C65 H65B 0.9800
C65 H65C 0.9800
C71 N72 1.355(2)
C71 C72 1.366(3)
C71 C74 1.491(3)
C72 C73 1.402(3)
C72 H72 0.9500
C73 N71 1.343(3)
C73 C75 1.492(3)
C74 H74A 0.9800
C74 H74B 0.9800
C74 H74C 0.9800
C75 H75A 0.9800
C75 H75B 0.9800
C75 H75C 0.9800
C81 N82 1.361(3)
C81 C82 1.370(3)
C81 C84 1.496(3)
C82 C83 1.397(3)
C82 H82 0.9500
C83 N81 1.335(2)
C83 C85 1.494(3)
C84 H84A 0.9800
C84 H84B 0.9800
C84 H84C 0.9800
C85 H85A 0.9800
C85 H85B 0.9800
C85 H85C 0.9800
C86 C91 1.391(3)
C86 C87 1.391(3)
C87 C88 1.386(3)
C87 H87 0.9500
C88 C89 1.389(3)
C88 H88 0.9500
C89 C90 1.393(3)
C89 H89 0.9500
C90 C91 1.392(3)
C91 H91 0.9500
C92 C97 1.391(3)
C92 C93 1.391(3)
C93 C94 1.386(3)
C93 H93 0.9500
C94 C95 1.386(3)
C94 H94 0.9500
C95 C96 1.393(3)
C95 H95 0.9500
C96 C97 1.394(3)
C97 H97 0.9500
N11 N12 1.374(2)
N21 N22 1.373(2)
N31 N32 1.377(2)
N41 N42 1.373(2)
N51 N52 1.376(2)
N61 N62 1.370(2)
N71 N72 1.375(2)
N81 N82 1.371(2)
Cl11 O12 1.4287(17)
Cl11 O11 1.4347(19)
Cl11 O13 1.4386(16)
Cl11 O14 1.4469(17)
Cl21 O24 1.4230(17)
Cl21 O23 1.4331(16)
Cl21 O22 1.4385(17)
Cl21 O21 1.4396(16)
Cl31 O33 1.4208(17)
Cl31 O31 1.4339(17)
Cl31 O32 1.4354(18)
Cl31 O34 1.4388(19)

loop_
_geom_torsion_atom_site_label_1
_geom_torsion_atom_site_label_2
_geom_torsion_atom_site_label_3
_geom_torsion_atom_site_label_4
_geom_torsion
N12 C11 C12 C13 1.2(2)
C14 C11 C12 C13 -174.8(2)
C11 C12 C13 N11 -0.9(2)
C11 C12 C13 C15 179.12(19)
N22 C21 C22 C23 0.0(2)
C24 C21 C22 C23 -178.3(2)
C21 C22 C23 N21 -0.5(2)
C21 C22 C23 C25 176.0(2)
N32 C31 C32 C33 -0.5(2)
C34 C31 C32 C33 177.7(2)
C31 C32 C33 N31 -0.7(2)
C31 C32 C33 C35 176.7(2)
N42 C41 C42 C43 0.5(2)
C44 C41 C42 C43 -177.37(19)
C41 C42 C43 N41 1.0(2)
C41 C42 C43 C45 -177.60(19)
N52 C51 C52 C53 -0.3(2)
C54 C51 C52 C53 178.6(2)
C51 C52 C53 N51 1.5(2)
C51 C52 C53 C55 -175.54(19)
N62 C61 C62 C63 -0.1(2)
C64 C61 C62 C63 178.1(2)
C61 C62 C63 N61 -1.1(2)
C61 C62 C63 C65 176.9(2)
N72 C71 C72 C73 -1.0(2)
C74 C71 C72 C73 175.8(2)
C71 C72 C73 N71 0.5(2)
C71 C72 C73 C75 180.0(2)
N82 C81 C82 C83 -0.2(2)
C84 C81 C82 C83 178.4(3)
C81 C82 C83 N81 0.6(3)
C81 C82 C83 C85 -177.0(2)
N12 C1 C86 C91 149.33(16)
N22 C1 C86 C91 24.5(2)
N12 C1 C86 C87 -34.7(2)
N22 C1 C86 C87 -159.51(16)
C91 C86 C87 C88 -0.3(3)
C1 C86 C87 C88 -176.30(16)
C86 C87 C88 C89 0.1(3)
C87 C88 C89 C90 -0.7(3)
C88 C89 C90 C91 1.4(3)
C88 C89 C90 C2 177.52(16)
N32 C2 C90 C91 -153.45(16)
N42 C2 C90 C91 -26.4(2)
N32 C2 C90 C89 30.4(2)
N42 C2 C90 C89 157.48(16)
C87 C86 C91 C90 1.0(3)
C1 C86 C91 C90 177.00(16)
C89 C90 C91 C86 -1.6(3)
C2 C90 C91 C86 -177.73(16)
N62 C3 C92 C97 20.0(2)
N52 C3 C92 C97 147.67(17)
N62 C3 C92 C93 -163.84(16)
N52 C3 C92 C93 -36.2(2)
C97 C92 C93 C94 -1.2(3)
C3 C92 C93 C94 -177.35(17)
C92 C93 C94 C95 0.6(3)
C93 C94 C95 C96 -0.3(3)
C94 C95 C96 C97 0.6(3)
C94 C95 C96 C4 175.58(17)
N72 C4 C96 C95 35.5(2)
N82 C4 C96 C95 161.67(16)
N72 C4 C96 C97 -149.65(16)
N82 C4 C96 C97 -23.5(2)
C93 C92 C97 C96 1.5(3)
C3 C92 C97 C96 177.62(16)
C95 C96 C97 C92 -1.2(3)
C4 C96 C97 C92 -176.08(16)
C12 C13 N11 N12 0.3(2)
C15 C13 N11 N12 -179.76(18)
C12 C13 N11 Co1 -161.56(14)
C15 C13 N11 Co1 18.4(3)
N51 Co1 N11 C13 38.84(18)
N61 Co1 N11 C13 -50.13(17)
N21 Co1 N11 C13 134.16(17)
Cl1 Co1 N11 C13 -141.95(15)
N51 Co1 N11 N12 -120.21(14)
N61 Co1 N11 N12 150.82(14)
N21 Co1 N11 N12 -24.89(14)
Cl1 Co1 N11 N12 59.01(16)
C12 C11 N12 N11 -1.1(2)
C14 C11 N12 N11 175.34(18)
C12 C11 N12 C1 172.85(17)
C14 C11 N12 C1 -10.8(3)
C13 N11 N12 C11 0.5(2)
Co1 N11 N12 C11 163.87(13)
C13 N11 N12 C1 -173.88(16)
Co1 N11 N12 C1 -10.5(2)
N22 C1 N12 C11 -112.2(2)
C86 C1 N12 C11 121.4(2)
N22 C1 N12 N11 61.1(2)
C86 C1 N12 N11 -65.2(2)
C22 C23 N21 N22 0.7(2)
C25 C23 N21 N22 -176.02(18)
C22 C23 N21 Co1 170.55(14)
C25 C23 N21 Co1 -6.2(3)
N51 Co1 N21 C23 -46.51(18)
N11 Co1 N21 C23 -148.50(18)
Cl1 Co1 N21 C23 79.90(17)
N51 Co1 N21 N22 121.93(13)
N11 Co1 N21 N22 19.94(14)
Cl1 Co1 N21 N22 -111.66(13)
C22 C21 N22 N21 0.4(2)
C24 C21 N22 N21 178.91(18)
C22 C21 N22 C1 166.64(18)
C24 C21 N22 C1 -14.9(3)
C23 N21 N22 C21 -0.7(2)
Co1 N21 N22 C21 -171.88(12)
C23 N21 N22 C1 -168.35(16)
Co1 N21 N22 C1 20.5(2)
N12 C1 N22 C21 128.70(19)
C86 C1 N22 C21 -104.6(2)
N12 C1 N22 N21 -66.0(2)
C86 C1 N22 N21 60.7(2)
C32 C33 N31 N32 1.5(2)
C35 C33 N31 N32 -175.95(19)
C32 C33 N31 Co2 167.55(14)
C35 C33 N31 Co2 -9.9(3)
N71 Co2 N31 C33 -41.80(19)
N41 Co2 N31 C33 -138.24(19)
N81 Co2 N31 C33 47.40(19)
Cl1 Co2 N31 C33 136.98(16)
N71 Co2 N31 N32 122.11(14)
N41 Co2 N31 N32 25.67(14)
N81 Co2 N31 N32 -148.69(14)
Cl1 Co2 N31 N32 -59.12(15)
C32 C31 N32 N31 1.5(2)
C34 C31 N32 N31 -176.86(18)
C32 C31 N32 C2 177.41(17)
C34 C31 N32 C2 -0.9(3)
C33 N31 N32 C31 -1.9(2)
Co2 N31 N32 C31 -169.21(13)
C33 N31 N32 C2 -178.06(17)
Co2 N31 N32 C2 14.6(2)
N42 C2 N32 C31 124.28(19)
C90 C2 N32 C31 -107.6(2)
N42 C2 N32 N31 -60.2(2)
C90 C2 N32 N31 67.9(2)
C42 C43 N41 N42 -2.1(2)
C45 C43 N41 N42 176.65(17)
C42 C43 N41 Co2 168.16(13)
C45 C43 N41 Co2 -13.1(3)
N71 Co2 N41 C43 53.92(17)
N31 Co2 N41 C43 157.72(17)
Cl1 Co2 N41 C43 -77.86(16)
N71 Co2 N41 N42 -137.31(13)
N31 Co2 N41 N42 -33.51(14)
Cl1 Co2 N41 N42 90.91(13)
C42 C41 N42 N41 -1.9(2)
C44 C41 N42 N41 176.19(17)
C42 C41 N42 C2 -170.94(17)
C44 C41 N42 C2 7.1(3)
C43 N41 N42 C41 2.5(2)
Co2 N41 N42 C41 -168.76(12)
C43 N41 N42 C2 172.22(16)
Co2 N41 N42 C2 1.0(2)
N32 C2 N42 C41 -141.39(18)
C90 C2 N42 C41 90.4(2)
N32 C2 N42 N41 50.5(2)
C90 C2 N42 N41 -77.7(2)
C52 C53 N51 N52 -2.1(2)
C55 C53 N51 N52 175.10(18)
C52 C53 N51 Co1 -169.22(14)
C55 C53 N51 Co1 8.0(3)
N11 Co1 N51 C53 45.36(18)
N61 Co1 N51 C53 141.80(18)
N21 Co1 N51 C53 -44.18(18)
Cl1 Co1 N51 C53 -133.90(15)
N11 Co1 N51 N52 -119.75(14)
N61 Co1 N51 N52 -23.32(14)
N21 Co1 N51 N52 150.71(14)
Cl1 Co1 N51 N52 60.98(15)
C52 C51 N52 N51 -1.0(2)
C54 C51 N52 N51 179.94(17)
C52 C51 N52 C3 -176.58(17)
C54 C51 N52 C3 4.4(3)
C53 N51 N52 C51 1.9(2)
Co1 N51 N52 C51 170.21(13)
C53 N51 N52 C3 177.76(16)
Co1 N51 N52 C3 -14.0(2)
N62 C3 N52 C51 -125.19(19)
C92 C3 N52 C51 106.3(2)
N62 C3 N52 N51 59.7(2)
C92 C3 N52 N51 -68.8(2)
C62 C63 N61 N62 1.8(2)
C65 C63 N61 N62 -176.41(17)
C62 C63 N61 Co1 -174.97(13)
C65 C63 N61 Co1 6.8(3)
N51 Co1 N61 C63 -157.14(17)
N11 Co1 N61 C63 -55.25(18)
Cl1 Co1 N61 C63 76.04(17)
N51 Co1 N61 N62 26.59(14)
N11 Co1 N61 N62 128.48(14)
Cl1 Co1 N61 N62 -100.23(13)
C62 C61 N62 N61 1.3(2)
C64 C61 N62 N61 -177.17(17)
C62 C61 N62 C3 168.01(17)
C64 C61 N62 C3 -10.4(3)
C63 N61 N62 C61 -1.9(2)
Co1 N61 N62 C61 175.20(12)
C63 N61 N62 C3 -169.45(16)
Co1 N61 N62 C3 7.7(2)
N52 C3 N62 C61 139.20(18)
C92 C3 N62 C61 -92.4(2)
N52 C3 N62 N61 -55.2(2)
C92 C3 N62 N61 73.3(2)
C72 C73 N71 N72 0.3(2)
C75 C73 N71 N72 -179.29(18)
C72 C73 N71 Co2 165.73(13)
C75 C73 N71 Co2 -13.8(3)
N31 Co2 N71 C73 -38.20(18)
N41 Co2 N71 C73 49.86(18)
N81 Co2 N71 C73 -135.98(18)
Cl1 Co2 N71 C73 143.16(15)
N31 Co2 N71 N72 125.04(14)
N41 Co2 N71 N72 -146.89(14)
N81 Co2 N71 N72 27.26(14)
Cl1 Co2 N71 N72 -53.60(16)
C72 C71 N72 N71 1.2(2)
C74 C71 N72 N71 -175.86(18)
C72 C71 N72 C4 -175.97(17)
C74 C71 N72 C4 7.0(3)
C73 N71 N72 C71 -0.9(2)
Co2 N71 N72 C71 -167.64(13)
C73 N71 N72 C4 176.46(16)
Co2 N71 N72 C4 9.7(2)
N82 C4 N72 C71 117.0(2)
C96 C4 N72 C71 -114.8(2)
N82 C4 N72 N71 -59.9(2)
C96 C4 N72 N71 68.2(2)
C82 C83 N81 N82 -0.7(2)
C85 C83 N81 N82 176.96(18)
C82 C83 N81 Co2 -175.91(14)
C85 C83 N81 Co2 1.8(3)
N71 Co2 N81 C83 148.89(18)
N31 Co2 N81 C83 45.01(19)
Cl1 Co2 N81 C83 -78.80(18)
N71 Co2 N81 N82 -25.62(14)
N31 Co2 N81 N82 -129.50(14)
Cl1 Co2 N81 N82 106.68(13)
C82 C81 N82 N81 -0.3(2)
C84 C81 N82 N81 -179.0(2)
C82 C81 N82 C4 -169.85(19)
C84 C81 N82 C4 11.4(3)
C83 N81 N82 C81 0.6(2)
Co2 N81 N82 C81 176.45(13)
C83 N81 N82 C4 171.06(17)
Co2 N81 N82 C4 -13.1(2)
N72 C4 N82 C81 -130.2(2)
C96 C4 N82 C81 101.8(2)
N72 C4 N82 N81 61.1(2)
C96 C4 N82 N81 -66.9(2)
